data_4086986
loop_
_publ_author_name
'Chen, Yi-Ting'
'Krytchankou, Ilya S.'
'Karttunen, Antti J.'
'Grachova, Elena V.'
'Tunik, Sergey P.'
'Chou, Pi-Tai'
'Koshevoy, Igor O.'

_publ_section_title
;
 Silver Alkynyl-Phosphine Clusters: An Electronic Effect of the Alkynes
 Defines Structural Diversity
;
_journal_issue 2
_journal_name_full Organometallics
_journal_page_first 480
_journal_paper_doi 10.1021/acs.organomet.6b00866
_journal_volume 36
_journal_year 2017
_chemical_formula_moiety '2(C102 H80 Ag6 F6 N O6 P6 S2), 2(C F3 O3 S), 3(C2 H3 N)'
_chemical_formula_sum 'C212 H169 Ag12 F18 N5 O18 P12 S6'
_chemical_formula_weight 5274.95
_space_group_crystal_system monoclinic
_space_group_IT_number 14
_space_group_name_Hall '-P 2yn'
_space_group_name_H-M_alt 'P 1 21/n 1'
_symmetry_space_group_name_Hall '-P 2yn'
_symmetry_space_group_name_H-M 'P 1 21/n 1'
_atom_sites_solution_hydrogens geom
_audit_creation_method SHELXL-2014/7
_cell_angle_alpha 90
_cell_angle_beta 96.446(4)
_cell_angle_gamma 90
_cell_formula_units_Z 2
_cell_length_a 19.547(4)
_cell_length_b 21.520(4)
_cell_length_c 24.334(5)
_cell_measurement_reflns_used 9315
_cell_measurement_temperature 150(2)
_cell_measurement_theta_max 33.97
_cell_measurement_theta_min 2.30
_cell_volume 10171(4)
_computing_cell_refinement 'SAINT (Bruker AXS, 2009)'
_computing_data_collection 'APEX2 (Bruker AXS, 2010)'
_computing_data_reduction 'SAINT (Bruker AXS, 2009)'
_computing_molecular_graphics 'Diamond v.4.1.2 (Brandenburg, 2016)'
_computing_publication_material 'SHELXL-2014 (Sheldrick, 2014)'
_computing_structure_refinement 'SHELXL-2014/7 (Sheldrick, 2014)'
_computing_structure_solution 'SHELXS-2013 (Sheldrick, 2013)'
_diffrn_ambient_temperature 150(2)
_diffrn_detector_area_resol_mean 16
_diffrn_measured_fraction_theta_full 1.000
_diffrn_measured_fraction_theta_max 1.000
_diffrn_measurement_device '62mm x 62mm CCD camera on \k-goniostat'
_diffrn_measurement_device_type 'Bruker KAPPA APEX II DUO CCD'
_diffrn_measurement_method '\f scans and \w scans with \k offset'
_diffrn_radiation_monochromator 'curved graphite crystal'
_diffrn_radiation_source 'fine-focus sealed tube'
_diffrn_radiation_type MoK\a
_diffrn_radiation_wavelength 0.71073
_diffrn_reflns_av_R_equivalents 0.0328
_diffrn_reflns_av_unetI/netI 0.0174
_diffrn_reflns_Laue_measured_fraction_full 1.000
_diffrn_reflns_Laue_measured_fraction_max 1.000
_diffrn_reflns_limit_h_max 26
_diffrn_reflns_limit_h_min -25
_diffrn_reflns_limit_k_max 29
_diffrn_reflns_limit_k_min -29
_diffrn_reflns_limit_l_max 33
_diffrn_reflns_limit_l_min -33
_diffrn_reflns_number 242740
_diffrn_reflns_point_group_measured_fraction_full 1.000
_diffrn_reflns_point_group_measured_fraction_max 1.000
_diffrn_reflns_theta_full 25.242
_diffrn_reflns_theta_max 28.999
_diffrn_reflns_theta_min 1.267
_exptl_absorpt_coefficient_mu 1.364
_exptl_absorpt_correction_T_max 0.756
_exptl_absorpt_correction_T_min 0.503
_exptl_absorpt_correction_type numerical
_exptl_absorpt_process_details 'SADABS (Sheldrick, 2008)'
_exptl_crystal_colour colourless
_exptl_crystal_density_diffrn 1.722
_exptl_crystal_description block
_exptl_crystal_F_000 5244
_exptl_crystal_size_max 0.584
_exptl_crystal_size_mid 0.315
_exptl_crystal_size_min 0.217
_refine_diff_density_max 2.451
_refine_diff_density_min -1.882
_refine_diff_density_rms 0.084
_refine_ls_extinction_method none
_refine_ls_goodness_of_fit_ref 1.048
_refine_ls_hydrogen_treatment constr
_refine_ls_matrix_type full
_refine_ls_number_parameters 1330
_refine_ls_number_reflns 27051
_refine_ls_number_restraints 171
_refine_ls_restrained_S_all 1.081
_refine_ls_R_factor_all 0.0377
_refine_ls_R_factor_gt 0.0286
_refine_ls_shift/su_max 0.002
_refine_ls_shift/su_mean 0.000
_refine_ls_structure_factor_coef Fsqd
_refine_ls_weighting_details 'w=1/[\s^2^(Fo^2^)+(0.0252P)^2^+17.2270P] where P=(Fo^2^+2Fc^2^)/3'
_refine_ls_weighting_scheme calc
_refine_ls_wR_factor_gt 0.0640
_refine_ls_wR_factor_ref 0.0691
_reflns_Friedel_coverage 0.000
_reflns_number_gt 23129
_reflns_number_total 27051
_reflns_threshold_expression 'I > 2\s(I)'
_cod_data_source_file 1_2.cif
_cod_data_source_block 1
_cod_original_cell_volume 10172(4)
_cod_database_code 4086986
_shelx_shelxl_version_number 2014/7
_shelx_space_group_comment
;
The symmetry employed for this shelxl refinement is uniquely defined
by the following loop, which should always be used as a source of
symmetry information in preference to the above space-group names.
They are only intended as comments.
;
_shelx_estimated_absorpt_t_min 0.503
_shelx_estimated_absorpt_t_max 0.756

loop_
_space_group_symop_operation_xyz
'x, y, z'
'-x+1/2, y+1/2, -z+1/2'
'-x, -y, -z'
'x-1/2, -y-1/2, z-1/2'

loop_
_atom_site_label
_atom_site_type_symbol
_atom_site_fract_x
_atom_site_fract_y
_atom_site_fract_z
_atom_site_U_iso_or_equiv
_atom_site_adp_type
_atom_site_occupancy
_atom_site_site_symmetry_order
_atom_site_calc_flag
_atom_site_refinement_flags_posn
_atom_site_refinement_flags_adp
_atom_site_refinement_flags_occupancy
_atom_site_disorder_assembly
_atom_site_disorder_group
C1 C 0.28389(11) 0.84200(11) 0.08953(9) 0.0194(4) Uani 1 1 d . . . . .
C2 C 0.28619(11) 0.89866(11) 0.08850(9) 0.0195(4) Uani 1 1 d . . . . .
C3 C 0.28791(11) 0.96556(10) 0.08893(10) 0.0206(4) Uani 1 1 d . . . . .
C4 C 0.30668(16) 0.99800(13) 0.13792(12) 0.0361(6) Uani 1 1 d . . . . .
H4 H 0.3194 0.9761 0.1714 0.043 Uiso 1 1 calc R U . . .
C5 C 0.30669(18) 1.06279(14) 0.13741(14) 0.0450(8) Uani 1 1 d . . . . .
H5 H 0.3199 1.0849 0.1707 0.054 Uiso 1 1 calc R U . . .
C6 C 0.28785(14) 1.09519(12) 0.08940(12) 0.0330(6) Uani 1 1 d . . . . .
H6 H 0.2878 1.1393 0.0896 0.040 Uiso 1 1 calc R U . . .
C7 C 0.26912(16) 1.06329(12) 0.04093(12) 0.0354(6) Uani 1 1 d . . . . .
H7 H 0.2560 1.0856 0.0077 0.042 Uiso 1 1 calc R U . . .
C8 C 0.26929(16) 0.99866(12) 0.04042(11) 0.0327(6) Uani 1 1 d . . . . .
H8 H 0.2566 0.9770 0.0068 0.039 Uiso 1 1 calc R U . . .
C9 C 0.26631(12) 0.74953(11) -0.04870(9) 0.0223(4) Uani 1 1 d . . . . .
C10 C 0.27110(12) 0.72301(11) -0.09235(10) 0.0235(5) Uani 1 1 d . . . . .
C11 C 0.27151(13) 0.69523(12) -0.14638(10) 0.0264(5) Uani 1 1 d . . . . .
C12 C 0.27465(19) 0.73375(14) -0.19214(12) 0.0414(7) Uani 1 1 d . . . . .
H12 H 0.2796 0.7774 -0.1872 0.050 Uiso 1 1 calc R U . . .
C13 C 0.2706(2) 0.70839(17) -0.24501(13) 0.0529(9) Uani 1 1 d . . . . .
H13 H 0.2725 0.7348 -0.2761 0.063 Uiso 1 1 calc R U . . .
C14 C 0.26381(16) 0.64530(15) -0.25256(12) 0.0407(7) Uani 1 1 d . . . . .
H14 H 0.2603 0.6283 -0.2888 0.049 Uiso 1 1 calc R U . . .
C15 C 0.2621(2) 0.60703(16) -0.20786(14) 0.0557(10) Uani 1 1 d . . . . .
H15 H 0.2582 0.5634 -0.2131 0.067 Uiso 1 1 calc R U . . .
C16 C 0.2659(2) 0.63166(14) -0.15487(13) 0.0518(9) Uani 1 1 d . . . . .
H16 H 0.2647 0.6047 -0.1241 0.062 Uiso 1 1 calc R U . . .
C17 C 0.29171(12) 0.65035(10) 0.08966(9) 0.0209(4) Uani 1 1 d . . . . .
C18 C 0.29766(11) 0.61234(10) 0.12673(9) 0.0195(4) Uani 1 1 d . . . . .
C19 C 0.3015(3) 0.56784(15) 0.1709(2) 0.0319(12) Uani 0.550(13) 1 d G . P A 1
C20 C 0.3265(2) 0.58635(19) 0.2241(2) 0.0236(12) Uani 0.550(13) 1 d G . P A 1
H20 H 0.3420 0.6278 0.2307 0.028 Uiso 0.550(13) 1 calc R U P A 1
C21 C 0.3290(3) 0.5442(3) 0.26756(18) 0.0338(15) Uani 0.550(13) 1 d G . P A 1
H21 H 0.3462 0.5568 0.3039 0.041 Uiso 0.550(13) 1 calc R U P A 1
C22 C 0.3064(4) 0.4835(2) 0.25783(15) 0.043(2) Uani 0.550(13) 1 d G . P A 1
H22 H 0.3081 0.4547 0.2875 0.051 Uiso 0.550(13) 1 calc R U P A 1
C23 C 0.2813(4) 0.46503(14) 0.20463(16) 0.0319(12) Uani 0.550(13) 1 d G . P A 1
H23 H 0.2658 0.4236 0.1980 0.038 Uiso 0.550(13) 1 calc R U P A 1
C24 C 0.2788(4) 0.50718(16) 0.16117(14) 0.0319(12) Uani 0.550(13) 1 d G . P A 1
H24 H 0.2617 0.4945 0.1248 0.038 Uiso 0.550(13) 1 calc R U P A 1
C219 C 0.3089(3) 0.56972(18) 0.1731(2) 0.0239(11) Uani 0.450(13) 1 d G . P A 2
C224 C 0.3145(4) 0.50615(19) 0.16451(16) 0.0239(11) Uani 0.450(13) 1 d G . P A 2
H224 H 0.3124 0.4902 0.1279 0.029 Uiso 0.450(13) 1 calc R U P A 2
C223 C 0.3231(6) 0.46589(19) 0.2094(2) 0.042(2) Uani 0.450(13) 1 d G . P A 2
H223 H 0.3270 0.4224 0.2035 0.051 Uiso 0.450(13) 1 calc R U P A 2
C222 C 0.3262(5) 0.4892(3) 0.26291(17) 0.040(2) Uani 0.450(13) 1 d G . P A 2
H222 H 0.3321 0.4617 0.2936 0.047 Uiso 0.450(13) 1 calc R U P A 2
C221 C 0.3206(4) 0.5528(3) 0.2715(2) 0.0239(11) Uani 0.450(13) 1 d G . P A 2
H221 H 0.3227 0.5687 0.3081 0.029 Uiso 0.450(13) 1 calc R U P A 2
C220 C 0.3120(5) 0.5930(2) 0.2266(3) 0.0239(11) Uani 0.450(13) 1 d G . P A 2
H220 H 0.3081 0.6365 0.2324 0.029 Uiso 0.450(13) 1 calc R U P A 2
C25 C 0.03638(11) 0.74874(10) 0.04594(9) 0.0184(4) Uani 1 1 d . . . . .
H25 H -0.0148 0.7455 0.0447 0.022 Uiso 1 1 calc R U . . .
C26 C 0.02269(12) 0.81591(11) 0.14944(9) 0.0225(4) Uani 1 1 d . . . . .
C27 C -0.04933(13) 0.81181(13) 0.14245(11) 0.0313(5) Uani 1 1 d . . . . .
H27 H -0.0715 0.7810 0.1188 0.038 Uiso 1 1 calc R U . . .
C28 C -0.08802(15) 0.85276(15) 0.17019(13) 0.0391(7) Uani 1 1 d . . . . .
H28 H -0.1368 0.8499 0.1656 0.047 Uiso 1 1 calc R U . . .
C29 C -0.05624(16) 0.89768(15) 0.20444(11) 0.0393(7) Uani 1 1 d . . . . .
H29 H -0.0832 0.9253 0.2235 0.047 Uiso 1 1 calc R U . . .
C30 C 0.01492(16) 0.90283(13) 0.21117(11) 0.0343(6) Uani 1 1 d . . . . .
H30 H 0.0366 0.9343 0.2344 0.041 Uiso 1 1 calc R U . . .
C31 C 0.05446(13) 0.86176(12) 0.18382(10) 0.0259(5) Uani 1 1 d . . . . .
H31 H 0.1032 0.8650 0.1886 0.031 Uiso 1 1 calc R U . . .
C32 C 0.07129(12) 0.68965(11) 0.15613(9) 0.0210(4) Uani 1 1 d . . . . .
C33 C 0.00815(13) 0.66496(12) 0.16706(10) 0.0285(5) Uani 1 1 d . . . . .
H33 H -0.0335 0.6854 0.1536 0.034 Uiso 1 1 calc R U . . .
C34 C 0.00612(15) 0.61049(13) 0.19754(11) 0.0347(6) Uani 1 1 d . . . . .
H34 H -0.0369 0.5935 0.2044 0.042 Uiso 1 1 calc R U . . .
C35 C 0.06655(16) 0.58097(13) 0.21785(12) 0.0369(6) Uani 1 1 d . . . . .
H35 H 0.0649 0.5440 0.2390 0.044 Uiso 1 1 calc R U . . .
C36 C 0.12943(15) 0.60512(13) 0.20742(11) 0.0323(6) Uani 1 1 d . . . . .
H36 H 0.1709 0.5847 0.2213 0.039 Uiso 1 1 calc R U . . .
C37 C 0.13181(13) 0.65954(11) 0.17647(10) 0.0243(5) Uani 1 1 d . . . . .
H37 H 0.1750 0.6761 0.1693 0.029 Uiso 1 1 calc R U . . .
C38 C 0.04925(12) 0.88820(10) 0.03693(9) 0.0205(4) Uani 1 1 d . . . . .
C39 C 0.10706(13) 0.92528(11) 0.05141(10) 0.0242(5) Uani 1 1 d . . . . .
H39 H 0.1512 0.9110 0.0445 0.029 Uiso 1 1 calc R U . . .
C40 C 0.10043(15) 0.98321(12) 0.07602(11) 0.0314(6) Uani 1 1 d . . . . .
H40 H 0.1401 1.0079 0.0862 0.038 Uiso 1 1 calc R U . . .
C41 C 0.03604(16) 1.00460(12) 0.08555(11) 0.0334(6) Uani 1 1 d . . . . .
H41 H 0.0315 1.0439 0.1025 0.040 Uiso 1 1 calc R U . . .
C42 C -0.02171(15) 0.96862(13) 0.07036(11) 0.0324(6) Uani 1 1 d . . . . .
H42 H -0.0659 0.9836 0.0765 0.039 Uiso 1 1 calc R U . . .
C43 C -0.01545(13) 0.91075(12) 0.04618(10) 0.0281(5) Uani 1 1 d . . . . .
H43 H -0.0554 0.8864 0.0359 0.034 Uiso 1 1 calc R U . . .
C44 C -0.00338(12) 0.81552(11) -0.05742(9) 0.0220(4) Uani 1 1 d . . . . .
C45 C 0.01810(14) 0.82408(11) -0.10959(10) 0.0265(5) Uani 1 1 d . . . . .
H45 H 0.0656 0.8293 -0.1134 0.032 Uiso 1 1 calc R U . . .
C46 C -0.03050(16) 0.82499(13) -0.15613(11) 0.0361(6) Uani 1 1 d . . . . .
H46 H -0.0159 0.8304 -0.1918 0.043 Uiso 1 1 calc R U . . .
C47 C -0.09941(16) 0.81805(14) -0.15088(12) 0.0395(7) Uani 1 1 d . . . . .
H47 H -0.1321 0.8186 -0.1828 0.047 Uiso 1 1 calc R U . . .
C48 C -0.12120(15) 0.81028(14) -0.09910(12) 0.0374(6) Uani 1 1 d . . . . .
H48 H -0.1689 0.8061 -0.0955 0.045 Uiso 1 1 calc R U . . .
C49 C -0.07313(13) 0.80859(13) -0.05240(11) 0.0307(5) Uani 1 1 d . . . . .
H49 H -0.0880 0.8027 -0.0169 0.037 Uiso 1 1 calc R U . . .
C50 C 0.04983(13) 0.67286(11) -0.05466(10) 0.0249(5) Uani 1 1 d . . . . .
C51 C 0.10136(16) 0.67041(13) -0.08920(10) 0.0337(6) Uani 1 1 d . . . . .
H51 H 0.1483 0.6698 -0.0740 0.040 Uiso 1 1 calc R U . . .
C52 C 0.0844(2) 0.66890(17) -0.14658(12) 0.0537(9) Uani 1 1 d . . . . .
H52 H 0.1199 0.6675 -0.1702 0.064 Uiso 1 1 calc R U . . .
C53 C 0.0177(2) 0.66945(17) -0.16875(14) 0.0596(11) Uani 1 1 d . . . . .
H53 H 0.0068 0.6699 -0.2078 0.072 Uiso 1 1 calc R U . . .
C54 C -0.0345(2) 0.66932(14) -0.13494(15) 0.0545(11) Uani 1 1 d . . . . .
H54 H -0.0811 0.6680 -0.1508 0.065 Uiso 1 1 calc R U . . .
C55 C -0.01910(15) 0.67105(12) -0.07731(13) 0.0364(7) Uani 1 1 d . . . . .
H55 H -0.0550 0.6710 -0.0540 0.044 Uiso 1 1 calc R U . . .
C56 C 0.0339(3) 0.60842(15) 0.0461(2) 0.0329(9) Uani 0.522(12) 1 d G . P B 1
C57 C -0.0367(3) 0.6017(2) 0.0469(2) 0.0329(9) Uani 0.522(12) 1 d G . P B 1
H57 H -0.0668 0.6349 0.0351 0.040 Uiso 0.522(12) 1 calc R U P B 1
C58 C -0.0632(2) 0.5464(3) 0.06495(18) 0.0329(9) Uani 0.522(12) 1 d G . P B 1
H58 H -0.1115 0.5418 0.0655 0.040 Uiso 0.522(12) 1 calc R U P B 1
C59 C -0.0192(3) 0.49771(16) 0.08216(17) 0.0329(9) Uani 0.522(12) 1 d G . P B 1
H59 H -0.0373 0.4599 0.0945 0.040 Uiso 0.522(12) 1 calc R U P B 1
C60 C 0.0514(3) 0.50442(16) 0.08133(19) 0.0329(9) Uani 0.522(12) 1 d G . P B 1
H60 H 0.0815 0.4712 0.0931 0.040 Uiso 0.522(12) 1 calc R U P B 1
C61 C 0.0780(2) 0.5598(2) 0.0633(2) 0.0329(9) Uani 0.522(12) 1 d G . P B 1
H61 H 0.1262 0.5644 0.0627 0.040 Uiso 0.522(12) 1 calc R U P B 1
C259 C 0.0189(4) 0.50507(18) 0.0750(2) 0.0378(11) Uani 0.478(12) 1 d G . P B 2
H259 H 0.0410 0.4666 0.0843 0.045 Uiso 0.478(12) 1 calc R U P B 2
C260 C -0.0515(4) 0.5113(2) 0.07703(19) 0.0378(11) Uani 0.478(12) 1 d G . P B 2
H260 H -0.0776 0.4770 0.0878 0.045 Uiso 0.478(12) 1 calc R U P B 2
C258 C -0.0838(3) 0.5676(3) 0.0634(2) 0.0378(11) Uani 0.478(12) 1 d G . P B 2
H258 H -0.1319 0.5719 0.0648 0.045 Uiso 0.478(12) 1 calc R U P B 2
C261 C -0.0456(3) 0.6178(2) 0.0477(2) 0.0378(11) Uani 0.478(12) 1 d G . P B 2
H261 H -0.0677 0.6563 0.0383 0.045 Uiso 0.478(12) 1 calc R U P B 2
C256 C 0.0248(3) 0.6116(2) 0.0456(3) 0.0378(11) Uani 0.478(12) 1 d G . P B 2
C257 C 0.0571(3) 0.5552(2) 0.0593(2) 0.0378(11) Uani 0.478(12) 1 d G . P B 2
H257 H 0.1053 0.5510 0.0579 0.045 Uiso 0.478(12) 1 calc R U P B 2
C62 C 0.49904(11) 0.75358(9) 0.05356(8) 0.0157(4) Uani 1 1 d . . . . .
H62 H 0.5505 0.7559 0.0576 0.019 Uiso 1 1 calc R U . . .
C63 C 0.50917(12) 0.70095(11) 0.16979(9) 0.0197(4) Uani 1 1 d . . . . .
C64 C 0.47404(13) 0.64578(11) 0.17844(9) 0.0235(5) Uani 1 1 d . . . . .
H64 H 0.4293 0.6393 0.1598 0.028 Uiso 1 1 calc R U . . .
C65 C 0.50377(15) 0.60023(13) 0.21401(11) 0.0316(6) Uani 1 1 d . . . . .
H65 H 0.4800 0.5625 0.2189 0.038 Uiso 1 1 calc R U . . .
C66 C 0.56836(16) 0.61030(14) 0.24225(11) 0.0371(6) Uani 1 1 d . . . . .
H66 H 0.5891 0.5792 0.2663 0.045 Uiso 1 1 calc R U . . .
C67 C 0.60270(15) 0.66533(14) 0.23560(11) 0.0362(6) Uani 1 1 d . . . . .
H67 H 0.6463 0.6724 0.2560 0.043 Uiso 1 1 calc R U . . .
C68 C 0.57387(13) 0.71057(13) 0.19914(11) 0.0292(5) Uani 1 1 d . . . . .
H68 H 0.5982 0.7480 0.1942 0.035 Uiso 1 1 calc R U . . .
C69 C 0.49259(11) 0.83133(10) 0.15571(8) 0.0175(4) Uani 1 1 d . . . . .
C70 C 0.55976(12) 0.85478(11) 0.15811(9) 0.0232(5) Uani 1 1 d . . . . .
H70 H 0.5929 0.8344 0.1387 0.028 Uiso 1 1 calc R U . . .
C71 C 0.57801(14) 0.90799(12) 0.18887(11) 0.0292(5) Uani 1 1 d . . . . .
H71 H 0.6236 0.9236 0.1905 0.035 Uiso 1 1 calc R U . . .
C72 C 0.53026(15) 0.93816(12) 0.21701(11) 0.0330(6) Uani 1 1 d . . . . .
H72 H 0.5431 0.9743 0.2381 0.040 Uiso 1 1 calc R U . . .
C73 C 0.46345(15) 0.91565(12) 0.21437(10) 0.0292(5) Uani 1 1 d . . . . .
H73 H 0.4305 0.9366 0.2335 0.035 Uiso 1 1 calc R U . . .
C74 C 0.44460(12) 0.86258(11) 0.18394(9) 0.0216(4) Uani 1 1 d . . . . .
H74 H 0.3988 0.8474 0.1823 0.026 Uiso 1 1 calc R U . . .
C75 C 0.50107(11) 0.89082(10) 0.03659(8) 0.0166(4) Uani 1 1 d . . . . .
C76 C 0.57129(12) 0.90229(11) 0.03464(10) 0.0229(4) Uani 1 1 d . . . . .
H76 H 0.5996 0.8715 0.0207 0.027 Uiso 1 1 calc R U . . .
C77 C 0.59958(13) 0.95898(12) 0.05325(10) 0.0260(5) Uani 1 1 d . . . . .
H77 H 0.6472 0.9668 0.0517 0.031 Uiso 1 1 calc R U . . .
C78 C 0.55869(14) 1.00391(11) 0.07396(10) 0.0264(5) Uani 1 1 d . . . . .
H78 H 0.5784 1.0423 0.0868 0.032 Uiso 1 1 calc R U . . .
C79 C 0.48929(13) 0.99299(11) 0.07591(10) 0.0252(5) Uani 1 1 d . . . . .
H79 H 0.4613 1.0239 0.0900 0.030 Uiso 1 1 calc R U . . .
C80 C 0.46062(12) 0.93654(10) 0.05711(9) 0.0202(4) Uani 1 1 d . . . . .
H80 H 0.4129 0.9292 0.0583 0.024 Uiso 1 1 calc R U . . .
C81 C 0.48585(12) 0.81382(10) -0.05861(9) 0.0191(4) Uani 1 1 d . . . . .
C82 C 0.43564(14) 0.82559(12) -0.10318(10) 0.0266(5) Uani 1 1 d . . . . .
H82 H 0.3893 0.8330 -0.0967 0.032 Uiso 1 1 calc R U . . .
C83 C 0.45375(17) 0.82639(14) -0.15681(11) 0.0377(7) Uani 1 1 d . . . . .
H83 H 0.4199 0.8356 -0.1868 0.045 Uiso 1 1 calc R U . . .
C84 C 0.52011(17) 0.81405(14) -0.16678(11) 0.0388(7) Uani 1 1 d . . . . .
H84 H 0.5318 0.8140 -0.2036 0.047 Uiso 1 1 calc R U . . .
C85 C 0.57002(15) 0.80161(13) -0.12307(11) 0.0322(6) Uani 1 1 d . . . . .
H85 H 0.6158 0.7928 -0.1301 0.039 Uiso 1 1 calc R U . . .
C86 C 0.55350(13) 0.80200(11) -0.06918(10) 0.0238(5) Uani 1 1 d . . . . .
H86 H 0.5882 0.7942 -0.0394 0.029 Uiso 1 1 calc R U . . .
C87 C 0.50605(12) 0.66842(10) -0.04416(9) 0.0202(4) Uani 1 1 d . . . . .
C88 C 0.46270(14) 0.66653(11) -0.09373(10) 0.0255(5) Uani 1 1 d . . . . .
H88 H 0.4147 0.6736 -0.0938 0.031 Uiso 1 1 calc R U . . .
C89 C 0.48984(16) 0.65430(13) -0.14335(10) 0.0333(6) Uani 1 1 d . . . . .
H89 H 0.4604 0.6533 -0.1772 0.040 Uiso 1 1 calc R U . . .
C90 C 0.55937(17) 0.64361(13) -0.14324(11) 0.0366(6) Uani 1 1 d . . . . .
H90 H 0.5776 0.6352 -0.1771 0.044 Uiso 1 1 calc R U . . .
C91 C 0.60295(15) 0.64502(13) -0.09431(11) 0.0327(6) Uani 1 1 d . . . . .
H91 H 0.6508 0.6376 -0.0946 0.039 Uiso 1 1 calc R U . . .
C92 C 0.57661(13) 0.65733(11) -0.04470(10) 0.0261(5) Uani 1 1 d . . . . .
H92 H 0.6065 0.6582 -0.0111 0.031 Uiso 1 1 calc R U . . .
C93 C 0.50818(13) 0.61475(10) 0.05978(9) 0.0210(4) Uani 1 1 d . . . . .
C94 C 0.57617(13) 0.61677(12) 0.08497(10) 0.0259(5) Uani 1 1 d . . . . .
H94 H 0.6017 0.6544 0.0854 0.031 Uiso 1 1 calc R U . . .
C95 C 0.60607(15) 0.56335(13) 0.10933(11) 0.0343(6) Uani 1 1 d . . . . .
H95 H 0.6521 0.5647 0.1267 0.041 Uiso 1 1 calc R U . . .
C96 C 0.56955(18) 0.50828(13) 0.10848(12) 0.0407(7) Uani 1 1 d . . . . .
H96 H 0.5905 0.4720 0.1250 0.049 Uiso 1 1 calc R U . . .
C97 C 0.50245(18) 0.50602(13) 0.08355(12) 0.0397(7) Uani 1 1 d . . . . .
H97 H 0.4774 0.4682 0.0829 0.048 Uiso 1 1 calc R U . . .
C98 C 0.47170(15) 0.55914(12) 0.05951(11) 0.0300(5) Uani 1 1 d . . . . .
H98 H 0.4254 0.5575 0.0428 0.036 Uiso 1 1 calc R U . . .
C99 C 0.22191(14) 0.98764(12) -0.13252(11) 0.0292(5) Uani 1 1 d . . . . .
C100 C 0.21759(14) 0.76381(13) 0.29187(10) 0.0291(5) Uani 1 1 d . . . . .
C102 C 0.28574(17) 0.52326(14) -0.01972(12) 0.0390(7) Uani 1 1 d . . . . .
C103 C 0.2732(3) 0.45830(17) -0.00991(19) 0.0707(12) Uani 1 1 d . . . . .
H10A H 0.3125 0.4407 0.0135 0.106 Uiso 1 1 calc R U . . .
H10B H 0.2670 0.4361 -0.0453 0.106 Uiso 1 1 calc R U . . .
H10C H 0.2315 0.4540 0.0087 0.106 Uiso 1 1 calc R U . . .
C104 C 0.8001(2) 0.5639(2) 0.17995(18) 0.0599(10) Uani 1 1 d . . . . .
C105 C 0.7932(3) 0.6169(3) 0.2148(2) 0.0986(19) Uani 1 1 d . . . . .
H10D H 0.8273 0.6484 0.2076 0.148 Uiso 1 1 calc R U . . .
H10E H 0.8010 0.6042 0.2537 0.148 Uiso 1 1 calc R U . . .
H10F H 0.7468 0.6342 0.2070 0.148 Uiso 1 1 calc R U . . .
O1 O 0.17407(11) 0.89422(11) -0.08386(12) 0.0560(7) Uani 1 1 d . . . . .
O2 O 0.24322(18) 0.87508(11) -0.15872(9) 0.0687(9) Uani 1 1 d . . . . .
O3 O 0.29636(9) 0.91057(8) -0.06926(8) 0.0295(4) Uani 1 1 d . . . . .
O4 O 0.23042(10) 0.84397(9) 0.21542(8) 0.0322(4) Uani 1 1 d . . . . .
O5 O 0.28221(12) 0.74333(8) 0.20686(8) 0.0366(5) Uani 1 1 d . . . . .
O6 O 0.33274(11) 0.81591(13) 0.27603(9) 0.0507(6) Uani 1 1 d . . . . .
F1 F 0.21420(11) 1.02640(8) -0.09152(8) 0.0517(5) Uani 1 1 d . . . . .
F2 F 0.16597(10) 0.99221(8) -0.16873(8) 0.0542(6) Uani 1 1 d . . . . .
F3 F 0.27488(11) 1.00816(10) -0.15687(9) 0.0593(6) Uani 1 1 d . . . . .
F4 F 0.15252(8) 0.75876(9) 0.26946(7) 0.0407(4) Uani 1 1 d . . . . .
F5 F 0.21844(11) 0.80031(10) 0.33574(7) 0.0547(5) Uani 1 1 d . . . . .
F6 F 0.23766(10) 0.70743(9) 0.30959(8) 0.0461(4) Uani 1 1 d . . . . .
P1 P 0.07792(3) 0.76184(3) 0.11785(2) 0.01743(10) Uani 1 1 d . . . . .
P2 P 0.06230(3) 0.81466(3) 0.00186(2) 0.01756(10) Uani 1 1 d . . . . .
P3 P 0.07475(3) 0.67612(3) 0.01957(2) 0.01924(11) Uani 1 1 d . . . . .
P4 P 0.46378(3) 0.75813(2) 0.12301(2) 0.01520(10) Uani 1 1 d . . . . .
P5 P 0.45846(3) 0.81977(2) 0.01032(2) 0.01484(10) Uani 1 1 d . . . . .
P6 P 0.46650(3) 0.67883(3) 0.01981(2) 0.01698(10) Uani 1 1 d . . . . .
S1 S 0.23595(3) 0.90733(3) -0.10899(2) 0.02306(11) Uani 1 1 d . . . . .
S2 S 0.27267(3) 0.79560(3) 0.24248(2) 0.02011(10) Uani 1 1 d . . . . .
Ag1 Ag 0.19285(2) 0.79700(2) 0.11313(2) 0.01769(4) Uani 1 1 d . . . . .
Ag2 Ag 0.17896(2) 0.79812(2) -0.02033(2) 0.02166(4) Uani 1 1 d . . . . .
Ag3 Ag 0.19680(2) 0.67837(2) 0.04448(2) 0.02978(5) Uani 1 1 d . . . . .
Ag4 Ag 0.33554(2) 0.74931(2) 0.11088(2) 0.01856(4) Uani 1 1 d . . . . .
Ag5 Ag 0.33186(2) 0.81795(2) 0.00533(2) 0.01907(4) Uani 1 1 d . . . . .
Ag6 Ag 0.33921(2) 0.67526(2) 0.00850(2) 0.02185(4) Uani 1 1 d . . . . .
N1 N 0.29841(16) 0.57359(12) -0.02616(11) 0.0476(7) Uani 1 1 d . . . . .
N2 N 0.8043(3) 0.5234(2) 0.1504(2) 0.0907(14) Uani 1 1 d . . . . .
C101 C 0.7711(3) 0.7417(3) 0.0228(3) 0.0404(10) Uani 0.495(2) 1 d D . P C 1
O7 O 0.6661(3) 0.7637(3) 0.0661(3) 0.0676(18) Uani 0.495(2) 1 d D U P C 1
O8 O 0.7271(4) 0.6697(3) 0.0847(4) 0.075(2) Uani 0.495(2) 1 d D U P C 1
O9 O 0.7733(4) 0.7678(4) 0.1222(3) 0.108(3) Uani 0.495(2) 1 d D U P C 1
S3 S 0.73078(9) 0.73655(9) 0.08166(7) 0.0468(5) Uani 0.495(2) 1 d D . P C 1
F7 F 0.7377(4) 0.7207(5) -0.0223(3) 0.156(3) Uani 0.495(2) 1 d D U P C 1
F8 F 0.7842(4) 0.8021(3) 0.0102(3) 0.128(3) Uani 0.495(2) 1 d D U P C 1
F9 F 0.8311(4) 0.7154(4) 0.0214(4) 0.108(3) Uani 0.495(2) 1 d D U P C 1
S31 S 0.79291(9) 0.71303(8) 0.07377(8) 0.0481(5) Uani 0.505(2) 1 d D . P C 2
O91 O 0.8182(4) 0.7172(3) 0.1320(2) 0.0798(19) Uani 0.505(2) 1 d D U P C 2
F71 F 0.7132(3) 0.7888(3) 0.0130(3) 0.110(2) Uani 0.505(2) 1 d D U P C 2
C201 C 0.7428(3) 0.7805(3) 0.0667(3) 0.0404(10) Uani 0.505(2) 1 d D U P C 2
F81 F 0.7777(4) 0.8325(2) 0.0743(3) 0.145(3) Uani 0.505(2) 1 d D U P C 2
F91 F 0.6931(5) 0.7826(5) 0.0955(4) 0.174(5) Uani 0.505(2) 1 d D U P C 2
O81 O 0.7464(5) 0.6666(3) 0.0573(4) 0.101(3) Uani 0.505(2) 1 d D U P C 2
O71 O 0.8453(4) 0.7284(5) 0.0417(4) 0.079(3) Uani 0.505(2) 1 d D U P C 2
C106 C 0.1715(6) 0.4245(5) 0.1223(4) 0.093(3) Uani 0.5 1 d D . P . .
N3 N 0.1874(5) 0.3994(7) 0.0834(4) 0.132(5) Uani 0.5 1 d D . P . .
C107 C 0.1543(6) 0.4479(5) 0.1756(4) 0.099(4) Uani 0.5 1 d D . P . .
H10G H 0.1793 0.4238 0.2056 0.148 Uiso 0.5 1 calc R U P . .
H10H H 0.1046 0.4438 0.1773 0.148 Uiso 0.5 1 calc R U P . .
H10I H 0.1675 0.4918 0.1795 0.148 Uiso 0.5 1 calc R U P . .

loop_
_atom_site_aniso_label
_atom_site_aniso_U_11
_atom_site_aniso_U_22
_atom_site_aniso_U_33
_atom_site_aniso_U_23
_atom_site_aniso_U_13
_atom_site_aniso_U_12
C1 0.0162(10) 0.0244(11) 0.0177(9) 0.0013(8) 0.0021(8) -0.0007(8)
C2 0.0148(10) 0.0234(11) 0.0203(10) 0.0000(8) 0.0025(8) -0.0006(8)
C3 0.0166(10) 0.0192(10) 0.0267(11) -0.0033(8) 0.0056(8) -0.0002(8)
C4 0.0441(16) 0.0278(13) 0.0329(13) -0.0070(11) -0.0113(12) 0.0080(12)
C5 0.055(2) 0.0307(15) 0.0451(17) -0.0181(13) -0.0130(14) 0.0076(13)
C6 0.0292(13) 0.0192(11) 0.0511(16) -0.0074(11) 0.0069(12) -0.0007(10)
C7 0.0526(18) 0.0209(12) 0.0348(14) 0.0017(10) 0.0138(13) -0.0033(11)
C8 0.0540(18) 0.0209(12) 0.0247(12) -0.0018(9) 0.0110(12) -0.0067(11)
C9 0.0243(11) 0.0213(11) 0.0199(10) 0.0015(8) -0.0029(8) 0.0006(9)
C10 0.0240(12) 0.0217(11) 0.0240(11) -0.0004(9) -0.0010(9) -0.0004(9)
C11 0.0260(12) 0.0288(12) 0.0240(11) -0.0071(9) 0.0014(9) -0.0007(10)
C12 0.067(2) 0.0300(14) 0.0284(13) -0.0062(11) 0.0124(14) -0.0044(14)
C13 0.087(3) 0.0479(19) 0.0264(14) -0.0048(13) 0.0183(16) -0.0076(18)
C14 0.0450(17) 0.0489(18) 0.0302(13) -0.0182(12) 0.0132(12) -0.0133(14)
C15 0.094(3) 0.0338(16) 0.0414(17) -0.0169(13) 0.0174(18) -0.0148(18)
C16 0.099(3) 0.0282(15) 0.0286(14) -0.0039(11) 0.0095(16) -0.0061(16)
C17 0.0218(11) 0.0187(10) 0.0214(10) -0.0007(8) -0.0009(8) -0.0007(8)
C18 0.0178(10) 0.0188(10) 0.0219(10) -0.0015(8) 0.0017(8) -0.0012(8)
C19 0.044(3) 0.0200(14) 0.0315(16) 0.0060(11) 0.0036(14) -0.0014(13)
C20 0.018(3) 0.022(2) 0.030(2) 0.0061(18) -0.001(2) 0.0024(17)
C21 0.047(4) 0.033(3) 0.021(2) 0.010(2) 0.001(2) 0.010(3)
C22 0.065(5) 0.025(3) 0.037(4) 0.018(3) 0.004(3) 0.001(3)
C23 0.044(3) 0.0200(14) 0.0315(16) 0.0060(11) 0.0036(14) -0.0014(13)
C24 0.044(3) 0.0200(14) 0.0315(16) 0.0060(11) 0.0036(14) -0.0014(13)
C219 0.030(2) 0.0202(16) 0.0215(16) 0.0027(12) 0.0048(12) 0.0061(13)
C224 0.030(2) 0.0202(16) 0.0215(16) 0.0027(12) 0.0048(12) 0.0061(13)
C223 0.065(7) 0.020(3) 0.043(4) 0.008(3) 0.010(4) 0.010(3)
C222 0.062(6) 0.029(4) 0.027(4) 0.011(3) 0.005(3) 0.002(4)
C221 0.030(2) 0.0202(16) 0.0215(16) 0.0027(12) 0.0048(12) 0.0061(13)
C220 0.030(2) 0.0202(16) 0.0215(16) 0.0027(12) 0.0048(12) 0.0061(13)
C25 0.0146(10) 0.0206(10) 0.0190(10) 0.0017(8) -0.0028(8) -0.0031(8)
C26 0.0205(11) 0.0274(12) 0.0197(10) 0.0050(9) 0.0029(8) 0.0011(9)
C27 0.0207(12) 0.0388(15) 0.0352(13) 0.0038(11) 0.0062(10) 0.0003(10)
C28 0.0265(14) 0.0504(18) 0.0425(16) 0.0081(13) 0.0130(12) 0.0111(12)
C29 0.0439(17) 0.0470(17) 0.0292(13) 0.0079(12) 0.0142(12) 0.0213(14)
C30 0.0429(16) 0.0343(14) 0.0249(12) -0.0004(10) -0.0002(11) 0.0123(12)
C31 0.0267(12) 0.0284(12) 0.0217(11) 0.0026(9) -0.0011(9) 0.0057(10)
C32 0.0221(11) 0.0239(11) 0.0163(9) 0.0034(8) -0.0009(8) -0.0044(9)
C33 0.0241(12) 0.0338(13) 0.0276(12) 0.0074(10) 0.0019(10) -0.0057(10)
C34 0.0363(15) 0.0346(14) 0.0337(13) 0.0070(11) 0.0062(11) -0.0150(12)
C35 0.0484(17) 0.0283(13) 0.0340(14) 0.0105(11) 0.0047(12) -0.0074(12)
C36 0.0351(14) 0.0280(13) 0.0324(13) 0.0073(10) -0.0029(11) 0.0000(11)
C37 0.0248(12) 0.0245(11) 0.0228(11) 0.0026(9) -0.0003(9) -0.0029(9)
C38 0.0228(11) 0.0184(10) 0.0195(10) 0.0041(8) -0.0015(8) 0.0013(8)
C39 0.0250(12) 0.0209(11) 0.0257(11) 0.0020(9) -0.0017(9) 0.0006(9)
C40 0.0367(15) 0.0210(12) 0.0354(13) -0.0026(10) -0.0010(11) -0.0026(10)
C41 0.0478(17) 0.0236(12) 0.0289(12) -0.0006(10) 0.0049(12) 0.0079(11)
C42 0.0333(14) 0.0327(14) 0.0319(13) 0.0033(11) 0.0064(11) 0.0112(11)
C43 0.0246(12) 0.0309(13) 0.0280(12) 0.0024(10) -0.0001(10) 0.0012(10)
C44 0.0225(11) 0.0206(10) 0.0209(10) 0.0038(8) -0.0064(8) -0.0001(9)
C45 0.0300(13) 0.0259(12) 0.0225(11) 0.0049(9) -0.0024(9) -0.0064(10)
C46 0.0490(17) 0.0361(14) 0.0204(11) 0.0079(10) -0.0085(11) -0.0094(13)
C47 0.0414(16) 0.0413(16) 0.0305(13) 0.0083(12) -0.0188(12) -0.0007(13)
C48 0.0235(13) 0.0467(17) 0.0383(15) 0.0016(12) -0.0126(11) 0.0034(12)
C49 0.0227(12) 0.0408(15) 0.0269(12) 0.0025(10) -0.0042(10) 0.0016(11)
C50 0.0311(13) 0.0187(11) 0.0218(11) 0.0001(8) -0.0104(9) -0.0062(9)
C51 0.0456(16) 0.0323(14) 0.0218(12) -0.0039(10) -0.0022(11) -0.0059(12)
C52 0.087(3) 0.051(2) 0.0218(13) -0.0076(13) 0.0002(15) -0.0050(18)
C53 0.102(3) 0.0445(19) 0.0260(15) -0.0072(13) -0.0208(18) -0.005(2)
C54 0.067(2) 0.0263(14) 0.058(2) 0.0004(13) -0.0474(19) -0.0055(14)
C55 0.0358(15) 0.0236(12) 0.0445(16) 0.0033(11) -0.0192(12) -0.0065(11)
C56 0.044(2) 0.0169(12) 0.0382(14) -0.0041(9) 0.0070(11) -0.0091(11)
C57 0.044(2) 0.0169(12) 0.0382(14) -0.0041(9) 0.0070(11) -0.0091(11)
C58 0.044(2) 0.0169(12) 0.0382(14) -0.0041(9) 0.0070(11) -0.0091(11)
C59 0.044(2) 0.0169(12) 0.0382(14) -0.0041(9) 0.0070(11) -0.0091(11)
C60 0.044(2) 0.0169(12) 0.0382(14) -0.0041(9) 0.0070(11) -0.0091(11)
C61 0.044(2) 0.0169(12) 0.0382(14) -0.0041(9) 0.0070(11) -0.0091(11)
C259 0.050(2) 0.0273(15) 0.0357(15) 0.0015(11) 0.0049(13) -0.0169(14)
C260 0.050(2) 0.0273(15) 0.0357(15) 0.0015(11) 0.0049(13) -0.0169(14)
C258 0.050(2) 0.0273(15) 0.0357(15) 0.0015(11) 0.0049(13) -0.0169(14)
C261 0.050(2) 0.0273(15) 0.0357(15) 0.0015(11) 0.0049(13) -0.0169(14)
C256 0.050(2) 0.0273(15) 0.0357(15) 0.0015(11) 0.0049(13) -0.0169(14)
C257 0.050(2) 0.0273(15) 0.0357(15) 0.0015(11) 0.0049(13) -0.0169(14)
C62 0.0160(10) 0.0161(9) 0.0148(9) 0.0000(7) 0.0004(7) 0.0007(7)
C63 0.0216(11) 0.0219(10) 0.0153(9) 0.0003(8) 0.0007(8) 0.0056(9)
C64 0.0263(12) 0.0229(11) 0.0213(10) 0.0034(8) 0.0031(9) 0.0037(9)
C65 0.0375(15) 0.0274(13) 0.0310(13) 0.0091(10) 0.0091(11) 0.0094(11)
C66 0.0425(16) 0.0399(15) 0.0281(13) 0.0107(11) 0.0003(11) 0.0198(13)
C67 0.0309(14) 0.0435(16) 0.0313(13) 0.0032(12) -0.0092(11) 0.0123(12)
C68 0.0249(12) 0.0314(13) 0.0294(12) 0.0013(10) -0.0050(10) 0.0040(10)
C69 0.0192(10) 0.0183(10) 0.0144(9) 0.0013(7) -0.0004(8) -0.0004(8)
C70 0.0211(11) 0.0270(12) 0.0208(10) 0.0021(9) -0.0010(8) -0.0019(9)
C71 0.0274(13) 0.0276(12) 0.0307(12) 0.0021(10) -0.0052(10) -0.0103(10)
C72 0.0445(16) 0.0206(11) 0.0316(13) -0.0045(10) -0.0053(11) -0.0068(11)
C73 0.0370(14) 0.0223(12) 0.0280(12) -0.0049(9) 0.0023(10) 0.0034(10)
C74 0.0243(11) 0.0208(10) 0.0193(10) 0.0004(8) 0.0007(8) 0.0010(9)
C75 0.0177(10) 0.0150(9) 0.0168(9) 0.0015(7) 0.0008(8) -0.0022(8)
C76 0.0196(11) 0.0224(11) 0.0266(11) -0.0026(9) 0.0024(9) -0.0018(9)
C77 0.0234(12) 0.0278(12) 0.0266(11) -0.0009(9) 0.0021(9) -0.0087(10)
C78 0.0353(14) 0.0183(11) 0.0252(11) 0.0009(9) 0.0007(10) -0.0079(10)
C79 0.0322(13) 0.0184(11) 0.0250(11) -0.0021(9) 0.0029(10) 0.0033(9)
C80 0.0194(11) 0.0197(10) 0.0216(10) 0.0005(8) 0.0022(8) 0.0006(8)
C81 0.0241(11) 0.0148(9) 0.0189(10) -0.0010(7) 0.0041(8) -0.0029(8)
C82 0.0306(13) 0.0274(12) 0.0214(11) 0.0026(9) 0.0011(9) 0.0057(10)
C83 0.0515(18) 0.0415(16) 0.0195(11) 0.0060(11) 0.0014(11) 0.0100(13)
C84 0.0578(19) 0.0383(15) 0.0229(12) 0.0049(11) 0.0166(12) 0.0000(14)
C85 0.0355(14) 0.0319(13) 0.0322(13) -0.0070(10) 0.0174(11) -0.0088(11)
C86 0.0223(11) 0.0241(11) 0.0259(11) -0.0037(9) 0.0064(9) -0.0045(9)
C87 0.0285(12) 0.0149(10) 0.0178(10) -0.0010(7) 0.0047(9) 0.0013(8)
C88 0.0323(13) 0.0212(11) 0.0225(11) -0.0003(9) 0.0012(9) -0.0021(9)
C89 0.0493(17) 0.0310(13) 0.0193(11) -0.0020(10) 0.0028(11) -0.0060(12)
C90 0.0563(19) 0.0327(14) 0.0235(12) -0.0012(10) 0.0166(12) -0.0011(13)
C91 0.0376(15) 0.0314(13) 0.0318(13) 0.0041(10) 0.0152(11) 0.0064(11)
C92 0.0305(13) 0.0252(12) 0.0231(11) 0.0024(9) 0.0055(9) 0.0038(10)
C93 0.0285(12) 0.0177(10) 0.0173(10) 0.0008(8) 0.0045(8) 0.0055(9)
C94 0.0294(13) 0.0247(12) 0.0239(11) 0.0007(9) 0.0039(9) 0.0061(10)
C95 0.0379(15) 0.0347(14) 0.0295(13) 0.0031(11) 0.0006(11) 0.0147(12)
C96 0.061(2) 0.0244(13) 0.0356(14) 0.0050(11) -0.0009(14) 0.0167(13)
C97 0.062(2) 0.0191(12) 0.0366(14) 0.0020(10) -0.0013(14) 0.0000(12)
C98 0.0394(15) 0.0219(12) 0.0276(12) -0.0001(9) -0.0016(11) -0.0022(10)
C99 0.0312(13) 0.0237(12) 0.0304(12) 0.0069(10) -0.0060(10) -0.0049(10)
C100 0.0299(13) 0.0364(14) 0.0214(11) 0.0012(10) 0.0049(10) 0.0005(11)
C102 0.0534(19) 0.0316(15) 0.0297(13) -0.0055(11) -0.0056(12) -0.0045(13)
C103 0.099(3) 0.0378(19) 0.073(3) 0.0084(18) -0.002(2) -0.014(2)
C104 0.052(2) 0.071(3) 0.060(2) 0.006(2) 0.0178(18) 0.000(2)
C105 0.083(4) 0.140(5) 0.075(3) -0.042(3) 0.016(3) 0.005(4)
O1 0.0250(10) 0.0547(14) 0.0875(18) 0.0436(13) 0.0026(11) -0.0068(10)
O2 0.136(3) 0.0378(13) 0.0286(11) -0.0092(9) -0.0083(14) 0.0209(15)
O3 0.0254(9) 0.0252(9) 0.0359(10) 0.0059(7) -0.0060(7) 0.0000(7)
O4 0.0375(11) 0.0307(10) 0.0286(9) 0.0048(7) 0.0042(8) 0.0099(8)
O5 0.0562(13) 0.0240(9) 0.0344(10) 0.0010(7) 0.0262(9) 0.0028(9)
O6 0.0342(12) 0.0813(18) 0.0330(11) 0.0103(11) -0.0121(9) -0.0250(11)
F1 0.0677(13) 0.0306(9) 0.0522(11) -0.0071(8) -0.0138(10) 0.0153(9)
F2 0.0577(12) 0.0345(9) 0.0603(12) 0.0143(8) -0.0376(10) -0.0051(8)
F3 0.0550(12) 0.0544(12) 0.0694(13) 0.0342(10) 0.0106(10) -0.0157(10)
F4 0.0227(8) 0.0595(11) 0.0405(9) 0.0055(8) 0.0070(7) -0.0033(7)
F5 0.0677(13) 0.0732(14) 0.0267(8) -0.0166(9) 0.0214(9) -0.0108(11)
F6 0.0461(10) 0.0484(11) 0.0459(10) 0.0268(8) 0.0147(8) 0.0061(8)
P1 0.0149(3) 0.0207(3) 0.0162(2) 0.00258(19) -0.00049(19) -0.0026(2)
P2 0.0158(3) 0.0180(3) 0.0178(2) 0.0029(2) -0.0030(2) -0.0013(2)
P3 0.0196(3) 0.0180(3) 0.0188(2) 0.0017(2) -0.0035(2) -0.0023(2)
P4 0.0144(2) 0.0163(2) 0.0145(2) -0.00004(18) 0.00015(19) 0.00033(19)
P5 0.0139(2) 0.0147(2) 0.0158(2) 0.00018(18) 0.00112(19) -0.00092(19)
P6 0.0191(3) 0.0148(2) 0.0169(2) -0.00083(19) 0.0016(2) 0.0009(2)
S1 0.0269(3) 0.0184(3) 0.0226(3) 0.0038(2) -0.0032(2) -0.0040(2)
S2 0.0201(3) 0.0239(3) 0.0158(2) 0.00110(19) -0.00047(19) -0.0014(2)
Ag1 0.01414(7) 0.02139(8) 0.01706(7) 0.00099(6) -0.00033(6) -0.00250(6)
Ag2 0.01815(8) 0.02249(8) 0.02434(8) 0.00207(6) 0.00244(6) -0.00245(6)
Ag3 0.02182(9) 0.03601(10) 0.02912(9) -0.01003(8) -0.00762(7) 0.00822(7)
Ag4 0.01700(8) 0.01719(7) 0.02141(8) 0.00120(6) 0.00174(6) -0.00055(6)
Ag5 0.01555(8) 0.02157(8) 0.01965(7) -0.00031(6) 0.00008(6) -0.00169(6)
Ag6 0.02176(8) 0.02284(8) 0.02081(8) -0.00126(6) 0.00182(6) -0.00236(6)
N1 0.070(2) 0.0318(13) 0.0390(14) -0.0072(11) -0.0043(13) -0.0090(13)
N2 0.114(4) 0.068(3) 0.098(3) 0.007(2) 0.048(3) -0.005(2)
C101 0.028(2) 0.031(2) 0.059(3) -0.0105(19) -0.0117(19) 0.0050(16)
O7 0.034(3) 0.066(4) 0.108(5) -0.003(3) 0.029(3) 0.010(2)
O8 0.057(4) 0.047(4) 0.122(6) 0.019(4) 0.010(4) -0.015(3)
O9 0.095(5) 0.169(7) 0.059(4) -0.040(4) 0.006(3) -0.063(5)
S3 0.0373(9) 0.0673(12) 0.0360(8) -0.0010(7) 0.0048(6) -0.0142(8)
F7 0.134(6) 0.254(8) 0.086(4) -0.058(5) 0.040(4) -0.044(6)
F8 0.110(5) 0.111(5) 0.180(6) 0.098(4) 0.092(5) 0.048(4)
F9 0.091(6) 0.098(5) 0.150(7) 0.003(5) 0.078(5) 0.028(4)
S31 0.0378(9) 0.0355(8) 0.0738(12) 0.0133(7) 0.0187(8) 0.0063(6)
O91 0.091(4) 0.074(4) 0.068(4) 0.017(3) -0.016(3) -0.017(3)
F71 0.097(4) 0.078(4) 0.136(5) 0.039(3) -0.072(4) -0.001(3)
C201 0.028(2) 0.031(2) 0.059(3) -0.0105(19) -0.0117(19) 0.0050(16)
F81 0.174(6) 0.043(3) 0.187(6) 0.005(4) -0.115(5) -0.008(3)
F91 0.183(8) 0.176(7) 0.171(7) -0.025(6) 0.050(6) 0.112(6)
O81 0.106(6) 0.045(4) 0.146(7) -0.023(4) -0.016(5) -0.013(4)
O71 0.052(4) 0.111(6) 0.081(5) -0.015(4) 0.032(3) -0.006(4)
C106 0.093(8) 0.089(8) 0.103(9) -0.008(6) 0.033(7) -0.017(6)
N3 0.088(7) 0.241(15) 0.072(6) -0.052(8) 0.039(5) -0.050(8)
C107 0.109(9) 0.089(8) 0.101(8) -0.025(7) 0.021(7) -0.003(7)

loop_
_atom_type_symbol
_atom_type_description
_atom_type_scat_dispersion_real
_atom_type_scat_dispersion_imag
_atom_type_scat_source
C C 0.0033 0.0016 'International Tables Vol C Tables 4.2.6.8 and 6.1.1.4'
H H 0.0000 0.0000 'International Tables Vol C Tables 4.2.6.8 and 6.1.1.4'
O O 0.0106 0.0060 'International Tables Vol C Tables 4.2.6.8 and 6.1.1.4'
F F 0.0171 0.0103 'International Tables Vol C Tables 4.2.6.8 and 6.1.1.4'
P P 0.1023 0.0942 'International Tables Vol C Tables 4.2.6.8 and 6.1.1.4'
S S 0.1246 0.1234 'International Tables Vol C Tables 4.2.6.8 and 6.1.1.4'
Ag Ag -0.8971 1.1015 'International Tables Vol C Tables 4.2.6.8 and 6.1.1.4'
N N 0.0061 0.0033 'International Tables Vol C Tables 4.2.6.8 and 6.1.1.4'

loop_
_geom_angle_atom_site_label_1
_geom_angle_atom_site_label_2
_geom_angle_atom_site_label_3
_geom_angle
C2 C1 Ag1 119.13(18)
C2 C1 Ag4 150.04(19)
Ag1 C1 Ag4 84.47(8)
C2 C1 Ag5 100.31(16)
Ag1 C1 Ag5 122.82(10)
Ag4 C1 Ag5 78.45(7)
C1 C2 C3 178.2(2)
C8 C3 C4 119.2(2)
C8 C3 C2 120.1(2)
C4 C3 C2 120.7(2)
C5 C4 C3 119.5(3)
C5 C4 H4 120.2
C3 C4 H4 120.2
C6 C5 C4 121.0(3)
C6 C5 H5 119.5
C4 C5 H5 119.5
C5 C6 C7 119.7(3)
C5 C6 H6 120.2
C7 C6 H6 120.2
C6 C7 C8 120.3(3)
C6 C7 H7 119.8
C8 C7 H7 119.8
C7 C8 C3 120.3(2)
C7 C8 H8 119.8
C3 C8 H8 119.8
C10 C9 Ag2 129.82(19)
C10 C9 Ag5 135.6(2)
Ag2 C9 Ag5 85.22(8)
C10 C9 Ag6 95.30(17)
Ag2 C9 Ag6 123.78(10)
Ag5 C9 Ag6 80.83(7)
C9 C10 C11 174.6(3)
C16 C11 C12 118.5(2)
C16 C11 C10 122.4(2)
C12 C11 C10 119.0(2)
C13 C12 C11 120.1(3)
C13 C12 H12 119.9
C11 C12 H12 119.9
C14 C13 C12 120.4(3)
C14 C13 H13 119.8
C12 C13 H13 119.8
C15 C14 C13 119.9(3)
C15 C14 H14 120.0
C13 C14 H14 120.0
C14 C15 C16 120.3(3)
C14 C15 H15 119.8
C16 C15 H15 119.8
C11 C16 C15 120.7(3)
C11 C16 H16 119.7
C15 C16 H16 119.7
C18 C17 Ag3 125.34(19)
C18 C17 Ag4 116.67(17)
Ag3 C17 Ag4 97.62(9)
C18 C17 Ag6 140.24(19)
Ag3 C17 Ag6 84.53(8)
Ag4 C17 Ag6 78.85(7)
C17 C18 C19 177.4(3)
C17 C18 C219 175.7(3)
C20 C19 C24 120.0
C20 C19 C18 119.3(3)
C24 C19 C18 120.7(3)
C19 C20 C21 120.0
C19 C20 H20 120.0
C21 C20 H20 120.0
C22 C21 C20 120.0
C22 C21 H21 120.0
C20 C21 H21 120.0
C23 C22 C21 120.0
C23 C22 H22 120.0
C21 C22 H22 120.0
C22 C23 C24 120.0
C22 C23 H23 120.0
C24 C23 H23 120.0
C23 C24 C19 120.0
C23 C24 H24 120.0
C19 C24 H24 120.0
C224 C219 C220 120.0
C224 C219 C18 120.9(4)
C220 C219 C18 119.1(4)
C219 C224 C223 120.0
C219 C224 H224 120.0
C223 C224 H224 120.0
C222 C223 C224 120.0
C222 C223 H223 120.0
C224 C223 H223 120.0
C223 C222 C221 120.0
C223 C222 H222 120.0
C221 C222 H222 120.0
C222 C221 C220 120.0
C222 C221 H221 120.0
C220 C221 H221 120.0
C221 C220 C219 120.0
C221 C220 H220 120.0
C219 C220 H220 120.0
P1 C25 P3 107.33(11)
P1 C25 P2 107.70(11)
P3 C25 P2 106.81(11)
P1 C25 H25 111.6
P3 C25 H25 111.6
P2 C25 H25 111.6
C31 C26 C27 119.4(2)
C31 C26 P1 117.50(18)
C27 C26 P1 123.0(2)
C28 C27 C26 119.8(3)
C28 C27 H27 120.1
C26 C27 H27 120.1
C29 C28 C27 120.5(3)
C29 C28 H28 119.8
C27 C28 H28 119.8
C28 C29 C30 120.4(3)
C28 C29 H29 119.8
C30 C29 H29 119.8
C29 C30 C31 119.8(3)
C29 C30 H30 120.1
C31 C30 H30 120.1
C30 C31 C26 120.2(2)
C30 C31 H31 119.9
C26 C31 H31 119.9
C37 C32 C33 119.3(2)
C37 C32 P1 118.20(18)
C33 C32 P1 122.44(19)
C34 C33 C32 120.1(2)
C34 C33 H33 120.0
C32 C33 H33 120.0
C35 C34 C33 120.2(3)
C35 C34 H34 119.9
C33 C34 H34 119.9
C34 C35 C36 120.2(2)
C34 C35 H35 119.9
C36 C35 H35 119.9
C35 C36 C37 119.9(3)
C35 C36 H36 120.1
C37 C36 H36 120.1
C32 C37 C36 120.3(2)
C32 C37 H37 119.9
C36 C37 H37 119.9
C39 C38 C43 118.9(2)
C39 C38 P2 117.46(18)
C43 C38 P2 123.51(18)
C40 C39 C38 120.5(2)
C40 C39 H39 119.7
C38 C39 H39 119.7
C41 C40 C39 119.9(3)
C41 C40 H40 120.0
C39 C40 H40 120.0
C40 C41 C42 119.9(2)
C40 C41 H41 120.0
C42 C41 H41 120.0
C41 C42 C43 120.4(3)
C41 C42 H42 119.8
C43 C42 H42 119.8
C42 C43 C38 120.3(2)
C42 C43 H43 119.8
C38 C43 H43 119.8
C49 C44 C45 119.5(2)
C49 C44 P2 122.72(19)
C45 C44 P2 117.73(19)
C44 C45 C46 119.6(3)
C44 C45 H45 120.2
C46 C45 H45 120.2
C47 C46 C45 120.5(3)
C47 C46 H46 119.7
C45 C46 H46 119.7
C46 C47 C48 120.1(2)
C46 C47 H47 119.9
C48 C47 H47 119.9
C47 C48 C49 119.9(3)
C47 C48 H48 120.1
C49 C48 H48 120.1
C44 C49 C48 120.3(3)
C44 C49 H49 119.9
C48 C49 H49 119.9
C51 C50 C55 119.6(2)
C51 C50 P3 118.22(19)
C55 C50 P3 122.1(2)
C50 C51 C52 120.0(3)
C50 C51 H51 120.0
C52 C51 H51 120.0
C53 C52 C51 120.5(4)
C53 C52 H52 119.7
C51 C52 H52 119.7
C52 C53 C54 120.4(3)
C52 C53 H53 119.8
C54 C53 H53 119.8
C53 C54 C55 120.4(3)
C53 C54 H54 119.8
C55 C54 H54 119.8
C50 C55 C54 119.0(3)
C50 C55 H55 120.5
C54 C55 H55 120.5
C57 C56 C61 120.0
C57 C56 P3 124.5(3)
C61 C56 P3 115.4(3)
C58 C57 C56 120.0
C58 C57 H57 120.0
C56 C57 H57 120.0
C57 C58 C59 120.0
C57 C58 H58 120.0
C59 C58 H58 120.0
C60 C59 C58 120.0
C60 C59 H59 120.0
C58 C59 H59 120.0
C61 C60 C59 120.0
C61 C60 H60 120.0
C59 C60 H60 120.0
C60 C61 C56 120.0
C60 C61 H61 120.0
C56 C61 H61 120.0
C260 C259 C257 120.0
C260 C259 H259 120.0
C257 C259 H259 120.0
C259 C260 C258 120.0
C259 C260 H260 120.0
C258 C260 H260 120.0
C261 C258 C260 120.0
C261 C258 H258 120.0
C260 C258 H258 120.0
C256 C261 C258 120.0
C256 C261 H261 120.0
C258 C261 H261 120.0
C261 C256 C257 120.0
C261 C256 P3 120.2(3)
C257 C256 P3 119.6(3)
C256 C257 C259 120.0
C256 C257 H257 120.0
C259 C257 H257 120.0
P6 C62 P5 107.50(10)
P6 C62 P4 107.07(11)
P5 C62 P4 106.56(10)
P6 C62 H62 111.8
P5 C62 H62 111.8
P4 C62 H62 111.8
C68 C63 C64 118.7(2)
C68 C63 P4 124.38(19)
C64 C63 P4 116.80(17)
C65 C64 C63 120.9(2)
C65 C64 H64 119.5
C63 C64 H64 119.5
C66 C65 C64 119.5(3)
C66 C65 H65 120.3
C64 C65 H65 120.3
C67 C66 C65 120.3(2)
C67 C66 H66 119.9
C65 C66 H66 119.9
C66 C67 C68 120.5(3)
C66 C67 H67 119.8
C68 C67 H67 119.8
C67 C68 C63 120.0(3)
C67 C68 H68 120.0
C63 C68 H68 120.0
C74 C69 C70 119.0(2)
C74 C69 P4 116.03(17)
C70 C69 P4 124.79(18)
C71 C70 C69 120.1(2)
C71 C70 H70 120.0
C69 C70 H70 120.0
C72 C71 C70 120.5(2)
C72 C71 H71 119.8
C70 C71 H71 119.8
C71 C72 C73 119.9(2)
C71 C72 H72 120.1
C73 C72 H72 120.1
C72 C73 C74 120.3(2)
C72 C73 H73 119.9
C74 C73 H73 119.9
C73 C74 C69 120.4(2)
C73 C74 H74 119.8
C69 C74 H74 119.8
C80 C75 C76 119.1(2)
C80 C75 P5 117.66(17)
C76 C75 P5 123.16(17)
C77 C76 C75 119.9(2)
C77 C76 H76 120.1
C75 C76 H76 120.1
C78 C77 C76 120.3(2)
C78 C77 H77 119.8
C76 C77 H77 119.8
C79 C78 C77 120.1(2)
C79 C78 H78 119.9
C77 C78 H78 119.9
C78 C79 C80 119.8(2)
C78 C79 H79 120.1
C80 C79 H79 120.1
C75 C80 C79 120.7(2)
C75 C80 H80 119.6
C79 C80 H80 119.6
C86 C81 C82 119.0(2)
C86 C81 P5 124.33(18)
C82 C81 P5 116.57(18)
C83 C82 C81 119.9(3)
C83 C82 H82 120.0
C81 C82 H82 120.0
C84 C83 C82 120.6(3)
C84 C83 H83 119.7
C82 C83 H83 119.7
C83 C84 C85 120.0(2)
C83 C84 H84 120.0
C85 C84 H84 120.0
C86 C85 C84 120.4(3)
C86 C85 H85 119.8
C84 C85 H85 119.8
C85 C86 C81 120.1(2)
C85 C86 H86 120.0
C81 C86 H86 120.0
C88 C87 C92 119.3(2)
C88 C87 P6 117.79(19)
C92 C87 P6 122.66(17)
C87 C88 C89 120.0(2)
C87 C88 H88 120.0
C89 C88 H88 120.0
C90 C89 C88 120.0(2)
C90 C89 H89 120.0
C88 C89 H89 120.0
C89 C90 C91 120.6(2)
C89 C90 H90 119.7
C91 C90 H90 119.7
C90 C91 C92 119.9(3)
C90 C91 H91 120.0
C92 C91 H91 120.0
C91 C92 C87 120.1(2)
C91 C92 H92 119.9
C87 C92 H92 119.9
C98 C93 C94 119.3(2)
C98 C93 P6 116.67(19)
C94 C93 P6 123.69(18)
C95 C94 C93 119.6(2)
C95 C94 H94 120.2
C93 C94 H94 120.2
C96 C95 C94 120.7(3)
C96 C95 H95 119.7
C94 C95 H95 119.7
C95 C96 C97 120.0(2)
C95 C96 H96 120.0
C97 C96 H96 120.0
C96 C97 C98 120.0(3)
C96 C97 H97 120.0
C98 C97 H97 120.0
C97 C98 C93 120.5(3)
C97 C98 H98 119.7
C93 C98 H98 119.7
F1 C99 F3 106.7(2)
F1 C99 F2 107.4(2)
F3 C99 F2 107.8(2)
F1 C99 S1 112.66(18)
F3 C99 S1 110.9(2)
F2 C99 S1 111.13(17)
F5 C100 F4 107.7(2)
F5 C100 F6 107.6(2)
F4 C100 F6 106.9(2)
F5 C100 S2 110.61(19)
F4 C100 S2 111.49(17)
F6 C100 S2 112.26(18)
N1 C102 C103 176.9(4)
C102 C103 H10A 109.5
C102 C103 H10B 109.5
H10A C103 H10B 109.5
C102 C103 H10C 109.5
H10A C103 H10C 109.5
H10B C103 H10C 109.5
N2 C104 C105 177.0(6)
C104 C105 H10D 109.5
C104 C105 H10E 109.5
H10D C105 H10E 109.5
C104 C105 H10F 109.5
H10D C105 H10F 109.5
H10E C105 H10F 109.5
S1 O1 Ag2 115.76(12)
C26 P1 C32 104.48(11)
C26 P1 C25 106.09(10)
C32 P1 C25 107.58(10)
C26 P1 Ag1 115.15(8)
C32 P1 Ag1 114.59(8)
C25 P1 Ag1 108.41(7)
C44 P2 C38 103.77(10)
C44 P2 C25 104.38(10)
C38 P2 C25 109.00(10)
C44 P2 Ag2 114.95(8)
C38 P2 Ag2 114.47(8)
C25 P2 Ag2 109.63(7)
C56 P3 C50 104.0(2)
C50 P3 C256 102.6(2)
C56 P3 C25 109.78(19)
C50 P3 C25 107.39(11)
C256 P3 C25 105.2(2)
C56 P3 Ag3 113.08(18)
C50 P3 Ag3 113.59(9)
C256 P3 Ag3 118.5(2)
C25 P3 Ag3 108.75(7)
C69 P4 C63 101.79(10)
C69 P4 C62 107.91(10)
C63 P4 C62 108.61(10)
C69 P4 Ag4 111.92(7)
C63 P4 Ag4 115.53(8)
C62 P4 Ag4 110.53(7)
C81 P5 C75 102.24(10)
C81 P5 C62 108.13(10)
C75 P5 C62 106.87(9)
C81 P5 Ag5 110.54(8)
C75 P5 Ag5 116.58(7)
C62 P5 Ag5 111.81(7)
C93 P6 C87 98.92(10)
C93 P6 C62 107.71(10)
C87 P6 C62 108.76(10)
C93 P6 Ag6 114.77(8)
C87 P6 Ag6 114.69(8)
C62 P6 Ag6 111.17(7)
O2 S1 O3 116.34(16)
O2 S1 O1 115.83(19)
O3 S1 O1 112.81(14)
O2 S1 C99 102.77(13)
O3 S1 C99 104.29(11)
O1 S1 C99 102.34(13)
O6 S2 O4 115.74(14)
O6 S2 O5 115.47(15)
O4 S2 O5 113.20(12)
O6 S2 C100 104.26(13)
O4 S2 C100 102.74(12)
O5 S2 C100 103.15(12)
C1 Ag1 P1 164.49(6)
C1 Ag1 Ag4 49.33(6)
P1 Ag1 Ag4 141.313(19)
C1 Ag1 Ag3 99.04(6)
P1 Ag1 Ag3 80.974(16)
Ag4 Ag1 Ag3 67.727(8)
C1 Ag1 Ag2 73.01(6)
P1 Ag1 Ag2 94.444(15)
Ag4 Ag1 Ag2 87.547(7)
Ag3 Ag1 Ag2 57.374(10)
C9 Ag2 P2 158.36(6)
C9 Ag2 O1 99.94(8)
P2 Ag2 O1 92.48(5)
C9 Ag2 Ag5 48.68(6)
P2 Ag2 Ag5 150.153(17)
O1 Ag2 Ag5 88.84(5)
C9 Ag2 Ag3 72.99(6)
P2 Ag2 Ag3 93.737(15)
O1 Ag2 Ag3 172.72(6)
Ag5 Ag2 Ag3 87.648(8)
C9 Ag2 Ag1 109.55(6)
P2 Ag2 Ag1 75.663(15)
O1 Ag2 Ag1 127.06(7)
Ag5 Ag2 Ag1 79.816(7)
Ag3 Ag2 Ag1 58.450(9)
C17 Ag3 P3 155.24(6)
C17 Ag3 Ag6 50.59(6)
P3 Ag3 Ag6 148.547(19)
C17 Ag3 Ag2 123.54(6)
P3 Ag3 Ag2 80.323(15)
Ag6 Ag3 Ag2 85.610(9)
C17 Ag3 Ag1 91.62(6)
P3 Ag3 Ag1 93.995(16)
Ag6 Ag3 Ag1 104.973(9)
Ag2 Ag3 Ag1 64.176(16)
C17 Ag3 Ag4 43.40(6)
P3 Ag3 Ag4 149.013(17)
Ag6 Ag3 Ag4 55.103(13)
Ag2 Ag3 Ag4 84.445(13)
Ag1 Ag3 Ag4 55.026(9)
C1 Ag4 C17 127.53(8)
C1 Ag4 P4 112.02(6)
C17 Ag4 P4 115.74(6)
C1 Ag4 Ag5 52.79(5)
C17 Ag4 Ag5 106.94(6)
P4 Ag4 Ag5 89.482(14)
C1 Ag4 Ag6 109.40(6)
C17 Ag4 Ag6 50.65(6)
P4 Ag4 Ag6 91.228(14)
Ag5 Ag4 Ag6 62.556(16)
C1 Ag4 Ag1 46.20(6)
C17 Ag4 Ag1 89.84(6)
P4 Ag4 Ag1 154.297(16)
Ag5 Ag4 Ag1 84.971(8)
Ag6 Ag4 Ag1 108.164(8)
C1 Ag4 Ag3 88.57(6)
C17 Ag4 Ag3 38.98(6)
P4 Ag4 Ag3 146.667(15)
Ag5 Ag4 Ag3 82.515(12)
Ag6 Ag4 Ag3 56.404(10)
Ag1 Ag4 Ag3 57.246(13)
C9 Ag5 C1 112.61(8)
C9 Ag5 P5 122.47(6)
C1 Ag5 P5 116.12(5)
C9 Ag5 Ag4 97.83(6)
C1 Ag5 Ag4 48.77(5)
P5 Ag5 Ag4 92.222(14)
C9 Ag5 Ag2 46.10(6)
C1 Ag5 Ag2 74.60(5)
P5 Ag5 Ag2 168.328(15)
Ag4 Ag5 Ag2 92.071(8)
C9 Ag5 Ag6 52.33(6)
C1 Ag5 Ag6 102.44(5)
P5 Ag5 Ag6 88.323(14)
Ag4 Ag5 Ag6 58.855(8)
Ag2 Ag5 Ag6 84.623(7)
C17 Ag6 N1 86.62(9)
C17 Ag6 C9 111.50(8)
N1 Ag6 C9 103.87(9)
C17 Ag6 P6 113.78(6)
N1 Ag6 P6 110.55(8)
C9 Ag6 P6 123.59(6)
C17 Ag6 Ag4 50.49(6)
N1 Ag6 Ag4 137.11(7)
C9 Ag6 Ag4 93.38(6)
P6 Ag6 Ag4 90.503(15)
C17 Ag6 Ag3 44.88(6)
N1 Ag6 Ag3 81.02(8)
C9 Ag6 Ag3 69.82(6)
P6 Ag6 Ag3 156.655(16)
Ag4 Ag6 Ag3 68.493(8)
C17 Ag6 Ag5 103.20(6)
N1 Ag6 Ag5 150.71(7)
C9 Ag6 Ag5 46.84(5)
P6 Ag6 Ag5 90.886(14)
Ag4 Ag6 Ag5 58.589(9)
Ag3 Ag6 Ag5 86.728(7)
C102 N1 Ag6 151.7(2)
F7 C101 F9 101.2(7)
F7 C101 F8 103.3(7)
F9 C101 F8 102.4(6)
F7 C101 S3 116.8(5)
F9 C101 S3 119.6(6)
F8 C101 S3 111.4(5)
O9 S3 O7 116.0(5)
O9 S3 O8 118.3(5)
O7 S3 O8 112.4(4)
O9 S3 C101 105.5(3)
O7 S3 C101 103.4(3)
O8 S3 C101 97.9(4)
O81 S31 O71 120.7(6)
O81 S31 O91 118.0(5)
O71 S31 O91 109.9(5)
O81 S31 C201 103.2(4)
O71 S31 C201 100.7(5)
O91 S31 C201 99.8(4)
F91 C201 F81 108.2(7)
F91 C201 F71 104.8(6)
F81 C201 F71 100.3(5)
F91 C201 S31 115.7(6)
F81 C201 S31 114.6(5)
F71 C201 S31 111.7(4)
N3 C106 C107 171.9(15)
C106 C107 H10G 109.5
C106 C107 H10H 109.5
H10G C107 H10H 109.5
C106 C107 H10I 109.5
H10G C107 H10I 109.5
H10H C107 H10I 109.5

loop_
_geom_bond_atom_site_label_1
_geom_bond_atom_site_label_2
_geom_bond_distance
C1 C2 1.220(3)
C1 Ag1 2.160(2)
C1 Ag4 2.269(2)
C1 Ag5 2.403(2)
C2 C3 1.440(3)
C3 C8 1.392(3)
C3 C4 1.395(3)
C4 C5 1.395(4)
C4 H4 0.9500
C5 C6 1.375(4)
C5 H5 0.9500
C6 C7 1.378(4)
C6 H6 0.9500
C7 C8 1.391(4)
C7 H7 0.9500
C8 H8 0.9500
C9 C10 1.219(3)
C9 Ag2 2.179(2)
C9 Ag5 2.272(2)
C9 Ag6 2.465(2)
C10 C11 1.445(3)
C11 C16 1.386(4)
C11 C12 1.395(4)
C12 C13 1.392(4)
C12 H12 0.9500
C13 C14 1.375(5)
C13 H13 0.9500
C14 C15 1.368(5)
C14 H14 0.9500
C15 C16 1.388(4)
C15 H15 0.9500
C16 H16 0.9500
C17 C18 1.214(3)
C17 Ag3 2.135(2)
C17 Ag4 2.332(2)
C17 Ag6 2.337(2)
C18 C19 1.435(4)
C18 C219 1.451(5)
C19 C20 1.3900
C19 C24 1.3900
C20 C21 1.3900
C20 H20 0.9500
C21 C22 1.3900
C21 H21 0.9500
C22 C23 1.3900
C22 H22 0.9500
C23 C24 1.3900
C23 H23 0.9500
C24 H24 0.9500
C219 C224 1.3900
C219 C220 1.3900
C224 C223 1.3900
C224 H224 0.9500
C223 C222 1.3900
C223 H223 0.9500
C222 C221 1.3900
C222 H222 0.9500
C221 C220 1.3900
C221 H221 0.9500
C220 H220 0.9500
C25 P1 1.866(2)
C25 P3 1.877(2)
C25 P2 1.882(2)
C25 H25 1.0000
C26 C31 1.394(3)
C26 C27 1.402(3)
C26 P1 1.816(2)
C27 C28 1.385(4)
C27 H27 0.9500
C28 C29 1.378(5)
C28 H28 0.9500
C29 C30 1.387(4)
C29 H29 0.9500
C30 C31 1.392(4)
C30 H30 0.9500
C31 H31 0.9500
C32 C37 1.390(3)
C32 C33 1.397(3)
C32 P1 1.824(2)
C33 C34 1.390(4)
C33 H33 0.9500
C34 C35 1.383(4)
C34 H34 0.9500
C35 C36 1.384(4)
C35 H35 0.9500
C36 C37 1.396(3)
C36 H36 0.9500
C37 H37 0.9500
C38 C39 1.396(3)
C38 C43 1.396(3)
C38 P2 1.829(2)
C39 C40 1.395(3)
C39 H39 0.9500
C40 C41 1.384(4)
C40 H40 0.9500
C41 C42 1.385(4)
C41 H41 0.9500
C42 C43 1.389(4)
C42 H42 0.9500
C43 H43 0.9500
C44 C49 1.391(4)
C44 C45 1.393(3)
C44 P2 1.820(2)
C45 C46 1.394(3)
C45 H45 0.9500
C46 C47 1.375(4)
C46 H46 0.9500
C47 C48 1.385(4)
C47 H47 0.9500
C48 C49 1.391(3)
C48 H48 0.9500
C49 H49 0.9500
C50 C51 1.384(4)
C50 C55 1.398(4)
C50 P3 1.819(2)
C51 C52 1.399(4)
C51 H51 0.9500
C52 C53 1.352(6)
C52 H52 0.9500
C53 C54 1.381(6)
C53 H53 0.9500
C54 C55 1.401(4)
C54 H54 0.9500
C55 H55 0.9500
C56 C57 1.3900
C56 C61 1.3900
C56 P3 1.814(3)
C57 C58 1.3900
C57 H57 0.9500
C58 C59 1.3900
C58 H58 0.9500
C59 C60 1.3900
C59 H59 0.9500
C60 C61 1.3900
C60 H60 0.9500
C61 H61 0.9500
C259 C260 1.3900
C259 C257 1.3900
C259 H259 0.9500
C260 C258 1.3900
C260 H260 0.9500
C258 C261 1.3900
C258 H258 0.9500
C261 C256 1.3900
C261 H261 0.9500
C256 C257 1.3900
C256 P3 1.850(3)
C257 H257 0.9500
C62 P6 1.884(2)
C62 P5 1.891(2)
C62 P4 1.898(2)
C62 H62 1.0000
C63 C68 1.396(3)
C63 C64 1.399(3)
C63 P4 1.836(2)
C64 C65 1.391(3)
C64 H64 0.9500
C65 C66 1.385(4)
C65 H65 0.9500
C66 C67 1.380(4)
C66 H66 0.9500
C67 C68 1.393(4)
C67 H67 0.9500
C68 H68 0.9500
C69 C74 1.396(3)
C69 C70 1.402(3)
C69 P4 1.825(2)
C70 C71 1.392(3)
C70 H70 0.9500
C71 C72 1.380(4)
C71 H71 0.9500
C72 C73 1.388(4)
C72 H72 0.9500
C73 C74 1.388(3)
C73 H73 0.9500
C74 H74 0.9500
C75 C80 1.390(3)
C75 C76 1.401(3)
C75 P5 1.822(2)
C76 C77 1.394(3)
C76 H76 0.9500
C77 C78 1.385(4)
C77 H77 0.9500
C78 C79 1.383(4)
C78 H78 0.9500
C79 C80 1.393(3)
C79 H79 0.9500
C80 H80 0.9500
C81 C86 1.399(3)
C81 C82 1.402(3)
C81 P5 1.822(2)
C82 C83 1.390(4)
C82 H82 0.9500
C83 C84 1.372(4)
C83 H83 0.9500
C84 C85 1.386(4)
C84 H84 0.9500
C85 C86 1.385(3)
C85 H85 0.9500
C86 H86 0.9500
C87 C88 1.395(3)
C87 C92 1.401(3)
C87 P6 1.828(2)
C88 C89 1.397(4)
C88 H88 0.9500
C89 C90 1.378(4)
C89 H89 0.9500
C90 C91 1.384(4)
C90 H90 0.9500
C91 C92 1.390(3)
C91 H91 0.9500
C92 H92 0.9500
C93 C98 1.393(3)
C93 C94 1.400(3)
C93 P6 1.826(2)
C94 C95 1.392(3)
C94 H94 0.9500
C95 C96 1.383(4)
C95 H95 0.9500
C96 C97 1.383(5)
C96 H96 0.9500
C97 C98 1.390(4)
C97 H97 0.9500
C98 H98 0.9500
C99 F1 1.322(3)
C99 F3 1.325(3)
C99 F2 1.329(3)
C99 S1 1.832(3)
C100 F5 1.324(3)
C100 F4 1.331(3)
C100 F6 1.332(3)
C100 S2 1.834(3)
C102 N1 1.126(4)
C102 C103 1.444(5)
C103 H10A 0.9800
C103 H10B 0.9800
C103 H10C 0.9800
C104 N2 1.138(6)
C104 C105 1.437(7)
C105 H10D 0.9800
C105 H10E 0.9800
C105 H10F 0.9800
O1 S1 1.443(2)
O1 Ag2 2.577(2)
O2 S1 1.416(2)
O3 S1 1.4415(18)
O4 S2 1.4412(19)
O5 S2 1.4449(19)
O6 S2 1.422(2)
P1 Ag1 2.3856(7)
P2 Ag2 2.4280(8)
P3 Ag3 2.3952(8)
P4 Ag4 2.4983(8)
P5 Ag5 2.4644(8)
P6 Ag6 2.4736(8)
Ag1 Ag4 2.9782(6)
Ag1 Ag3 3.0567(5)
Ag1 Ag2 3.2287(7)
Ag2 Ag5 3.0141(6)
Ag2 Ag3 3.0209(6)
Ag3 Ag6 3.0112(6)
Ag3 Ag4 3.3634(5)
Ag4 Ag5 2.9567(5)
Ag4 Ag6 2.9650(5)
Ag5 Ag6 3.0745(7)
Ag6 N1 2.446(3)
C101 F7 1.295(8)
C101 F9 1.307(8)
C101 F8 1.368(7)
C101 S3 1.714(7)
O7 S3 1.405(6)
O8 S3 1.443(6)
O9 S3 1.390(5)
S31 O81 1.379(7)
S31 O71 1.396(8)
S31 O91 1.449(6)
S31 C201 1.749(6)
F71 C201 1.381(7)
C201 F91 1.260(9)
C201 F81 1.314(7)
C106 N3 1.162(8)
C106 C107 1.464(8)
C107 H10G 0.9800
C107 H10H 0.9800
C107 H10I 0.9800

loop_
_geom_torsion_atom_site_label_1
_geom_torsion_atom_site_label_2
_geom_torsion_atom_site_label_3
_geom_torsion_atom_site_label_4
_geom_torsion
C8 C3 C4 C5 -0.2(4)
C2 C3 C4 C5 -178.8(3)
C3 C4 C5 C6 0.6(5)
C4 C5 C6 C7 -0.4(5)
C5 C6 C7 C8 -0.1(5)
C6 C7 C8 C3 0.4(5)
C4 C3 C8 C7 -0.3(4)
C2 C3 C8 C7 178.3(3)
C16 C11 C12 C13 1.5(5)
C10 C11 C12 C13 -175.8(3)
C11 C12 C13 C14 -0.3(6)
C12 C13 C14 C15 -1.0(6)
C13 C14 C15 C16 1.1(6)
C12 C11 C16 C15 -1.4(6)
C10 C11 C16 C15 175.8(3)
C14 C15 C16 C11 0.1(6)
C24 C19 C20 C21 0.0
C18 C19 C20 C21 178.4(4)
C19 C20 C21 C22 0.0
C20 C21 C22 C23 0.0
C21 C22 C23 C24 0.0
C22 C23 C24 C19 0.0
C20 C19 C24 C23 0.0
C18 C19 C24 C23 -178.4(4)
C220 C219 C224 C223 0.0
C18 C219 C224 C223 -178.0(6)
C219 C224 C223 C222 0.0
C224 C223 C222 C221 0.0
C223 C222 C221 C220 0.0
C222 C221 C220 C219 0.0
C224 C219 C220 C221 0.0
C18 C219 C220 C221 178.0(6)
C31 C26 C27 C28 -0.7(4)
P1 C26 C27 C28 176.6(2)
C26 C27 C28 C29 0.3(4)
C27 C28 C29 C30 0.6(4)
C28 C29 C30 C31 -1.0(4)
C29 C30 C31 C26 0.5(4)
C27 C26 C31 C30 0.4(4)
P1 C26 C31 C30 -177.13(19)
C37 C32 C33 C34 -0.6(4)
P1 C32 C33 C34 -178.5(2)
C32 C33 C34 C35 0.9(4)
C33 C34 C35 C36 -0.7(4)
C34 C35 C36 C37 0.2(4)
C33 C32 C37 C36 0.1(4)
P1 C32 C37 C36 178.1(2)
C35 C36 C37 C32 0.1(4)
C43 C38 C39 C40 1.6(3)
P2 C38 C39 C40 177.13(19)
C38 C39 C40 C41 -0.9(4)
C39 C40 C41 C42 -0.4(4)
C40 C41 C42 C43 0.8(4)
C41 C42 C43 C38 0.0(4)
C39 C38 C43 C42 -1.2(4)
P2 C38 C43 C42 -176.42(19)
C49 C44 C45 C46 -0.6(4)
P2 C44 C45 C46 179.9(2)
C44 C45 C46 C47 0.6(4)
C45 C46 C47 C48 0.2(5)
C46 C47 C48 C49 -0.9(5)
C45 C44 C49 C48 -0.1(4)
P2 C44 C49 C48 179.3(2)
C47 C48 C49 C44 0.9(4)
C55 C50 C51 C52 2.8(4)
P3 C50 C51 C52 -178.9(2)
C50 C51 C52 C53 -0.4(5)
C51 C52 C53 C54 -2.3(5)
C52 C53 C54 C55 2.5(5)
C51 C50 C55 C54 -2.6(4)
P3 C50 C55 C54 179.3(2)
C53 C54 C55 C50 -0.1(4)
C61 C56 C57 C58 0.0
P3 C56 C57 C58 176.0(4)
C56 C57 C58 C59 0.0
C57 C58 C59 C60 0.0
C58 C59 C60 C61 0.0
C59 C60 C61 C56 0.0
C57 C56 C61 C60 0.0
P3 C56 C61 C60 -176.4(4)
C257 C259 C260 C258 0.0
C259 C260 C258 C261 0.0
C260 C258 C261 C256 0.0
C258 C261 C256 C257 0.0
C258 C261 C256 P3 175.2(4)
C261 C256 C257 C259 0.0
P3 C256 C257 C259 -175.3(4)
C260 C259 C257 C256 0.0
C68 C63 C64 C65 -2.3(4)
P4 C63 C64 C65 -178.79(19)
C63 C64 C65 C66 1.6(4)
C64 C65 C66 C67 0.6(4)
C65 C66 C67 C68 -2.0(4)
C66 C67 C68 C63 1.2(4)
C64 C63 C68 C67 0.9(4)
P4 C63 C68 C67 177.1(2)
C74 C69 C70 C71 0.8(3)
P4 C69 C70 C71 -173.53(18)
C69 C70 C71 C72 -0.2(4)
C70 C71 C72 C73 -0.5(4)
C71 C72 C73 C74 0.6(4)
C72 C73 C74 C69 0.0(4)
C70 C69 C74 C73 -0.7(3)
P4 C69 C74 C73 174.13(18)
C80 C75 C76 C77 0.1(3)
P5 C75 C76 C77 177.05(18)
C75 C76 C77 C78 0.4(4)
C76 C77 C78 C79 -0.5(4)
C77 C78 C79 C80 0.2(4)
C76 C75 C80 C79 -0.4(3)
P5 C75 C80 C79 -177.55(17)
C78 C79 C80 C75 0.3(3)
C86 C81 C82 C83 -1.1(4)
P5 C81 C82 C83 175.3(2)
C81 C82 C83 C84 1.8(4)
C82 C83 C84 C85 -1.0(5)
C83 C84 C85 C86 -0.5(4)
C84 C85 C86 C81 1.2(4)
C82 C81 C86 C85 -0.4(3)
P5 C81 C86 C85 -176.55(19)
C92 C87 C88 C89 -0.7(3)
P6 C87 C88 C89 -175.50(19)
C87 C88 C89 C90 0.5(4)
C88 C89 C90 C91 -0.2(4)
C89 C90 C91 C92 0.0(4)
C90 C91 C92 C87 -0.1(4)
C88 C87 C92 C91 0.5(4)
P6 C87 C92 C91 175.03(19)
C98 C93 C94 C95 -0.1(4)
P6 C93 C94 C95 -172.83(19)
C93 C94 C95 C96 0.6(4)
C94 C95 C96 C97 -0.4(4)
C95 C96 C97 C98 -0.2(5)
C96 C97 C98 C93 0.7(4)
C94 C93 C98 C97 -0.5(4)
P6 C93 C98 C97 172.7(2)
C31 C26 P1 C32 105.77(19)
C27 C26 P1 C32 -71.6(2)
C31 C26 P1 C25 -140.71(18)
C27 C26 P1 C25 41.9(2)
C31 C26 P1 Ag1 -20.8(2)
C27 C26 P1 Ag1 161.80(18)
C37 C32 P1 C26 -130.34(19)
C33 C32 P1 C26 47.6(2)
C37 C32 P1 C25 117.20(19)
C33 C32 P1 C25 -64.9(2)
C37 C32 P1 Ag1 -3.4(2)
C33 C32 P1 Ag1 174.52(18)
P3 C25 P1 C26 -162.54(11)
P2 C25 P1 C26 82.77(13)
P3 C25 P1 C32 -51.17(14)
P2 C25 P1 C32 -165.86(11)
P3 C25 P1 Ag1 73.26(10)
P2 C25 P1 Ag1 -41.43(12)
C49 C44 P2 C38 -71.0(2)
C45 C44 P2 C38 108.4(2)
C49 C44 P2 C25 43.2(2)
C45 C44 P2 C25 -137.42(19)
C49 C44 P2 Ag2 163.27(19)
C45 C44 P2 Ag2 -17.3(2)
C39 C38 P2 C44 -130.82(18)
C43 C38 P2 C44 44.4(2)
C39 C38 P2 C25 118.39(18)
C43 C38 P2 C25 -66.3(2)
C39 C38 P2 Ag2 -4.8(2)
C43 C38 P2 Ag2 170.49(17)
P1 C25 P2 C44 -158.74(12)
P3 C25 P2 C44 86.23(12)
P1 C25 P2 C38 -48.36(14)
P3 C25 P2 C38 -163.39(10)
P1 C25 P2 Ag2 77.64(11)
P3 C25 P2 Ag2 -37.39(11)
C57 C56 P3 C50 -69.3(3)
C61 C56 P3 C50 106.9(2)
C57 C56 P3 C25 45.3(3)
C61 C56 P3 C25 -138.5(2)
C57 C56 P3 Ag3 167.0(2)
C61 C56 P3 Ag3 -16.9(3)
C51 C50 P3 C56 -121.8(3)
C55 C50 P3 C56 56.4(3)
C51 C50 P3 C256 -127.6(3)
C55 C50 P3 C256 50.6(3)
C51 C50 P3 C25 121.9(2)
C55 C50 P3 C25 -59.9(2)
C51 C50 P3 Ag3 1.6(2)
C55 C50 P3 Ag3 179.81(18)
C261 C256 P3 C50 -74.4(3)
C257 C256 P3 C50 100.9(3)
C261 C256 P3 C25 37.8(3)
C257 C256 P3 C25 -146.9(3)
C261 C256 P3 Ag3 159.6(2)
C257 C256 P3 Ag3 -25.2(4)
P1 C25 P3 C56 80.4(2)
P2 C25 P3 C56 -164.3(2)
P1 C25 P3 C50 -167.13(11)
P2 C25 P3 C50 -51.85(13)
P1 C25 P3 C256 84.1(2)
P2 C25 P3 C256 -160.7(2)
P1 C25 P3 Ag3 -43.82(11)
P2 C25 P3 Ag3 71.46(10)
C74 C69 P4 C63 -105.35(18)
C70 C69 P4 C63 69.1(2)
C74 C69 P4 C62 140.44(16)
C70 C69 P4 C62 -45.1(2)
C74 C69 P4 Ag4 18.61(18)
C70 C69 P4 Ag4 -166.90(17)
C68 C63 P4 C69 -32.2(2)
C64 C63 P4 C69 144.04(18)
C68 C63 P4 C62 81.5(2)
C64 C63 P4 C62 -102.27(18)
C68 C63 P4 Ag4 -153.69(19)
C64 C63 P4 Ag4 22.5(2)
P6 C62 P4 C69 -178.40(10)
P5 C62 P4 C69 -63.60(12)
P6 C62 P4 C63 72.01(13)
P5 C62 P4 C63 -173.19(10)
P6 C62 P4 Ag4 -55.71(10)
P5 C62 P4 Ag4 59.09(10)
C86 C81 P5 C75 67.7(2)
C82 C81 P5 C75 -108.53(19)
C86 C81 P5 C62 -44.9(2)
C82 C81 P5 C62 138.92(18)
C86 C81 P5 Ag5 -167.57(17)
C82 C81 P5 Ag5 16.2(2)
C80 C75 P5 C81 126.92(18)
C76 C75 P5 C81 -50.1(2)
C80 C75 P5 C62 -119.60(17)
C76 C75 P5 C62 63.4(2)
C80 C75 P5 Ag5 6.26(19)
C76 C75 P5 Ag5 -170.72(16)
P6 C62 P5 C81 -61.31(13)
P4 C62 P5 C81 -175.82(10)
P6 C62 P5 C75 -170.72(10)
P4 C62 P5 C75 74.77(12)
P6 C62 P5 Ag5 60.60(11)
P4 C62 P5 Ag5 -53.91(10)
C98 C93 P6 C87 -95.6(2)
C94 C93 P6 C87 77.3(2)
C98 C93 P6 C62 151.32(18)
C94 C93 P6 C62 -35.8(2)
C98 C93 P6 Ag6 26.9(2)
C94 C93 P6 Ag6 -160.15(17)
C88 C87 P6 C93 129.66(19)
C92 C87 P6 C93 -45.0(2)
C88 C87 P6 C62 -118.10(18)
C92 C87 P6 C62 67.2(2)
C88 C87 P6 Ag6 7.1(2)
C92 C87 P6 Ag6 -167.60(17)
P5 C62 P6 C93 177.74(10)
P4 C62 P6 C93 -68.09(13)
P5 C62 P6 C87 71.46(13)
P4 C62 P6 C87 -174.37(10)
P5 C62 P6 Ag6 -55.73(11)
P4 C62 P6 Ag6 58.45(10)
Ag2 O1 S1 O2 85.01(18)
Ag2 O1 S1 O3 -52.58(19)
Ag2 O1 S1 C99 -164.05(14)
F1 C99 S1 O2 -179.5(2)
F3 C99 S1 O2 -59.9(2)
F2 C99 S1 O2 59.9(3)
F1 C99 S1 O3 -57.7(2)
F3 C99 S1 O3 61.9(2)
F2 C99 S1 O3 -178.3(2)
F1 C99 S1 O1 60.0(2)
F3 C99 S1 O1 179.6(2)
F2 C99 S1 O1 -60.5(2)
F5 C100 S2 O6 42.7(2)
F4 C100 S2 O6 162.5(2)
F6 C100 S2 O6 -77.6(2)
F5 C100 S2 O4 -78.4(2)
F4 C100 S2 O4 41.4(2)
F6 C100 S2 O4 161.32(19)
F5 C100 S2 O5 163.7(2)
F4 C100 S2 O5 -76.5(2)
F6 C100 S2 O5 43.4(2)
F7 C101 S3 O9 -173.7(8)
F9 C101 S3 O9 63.8(8)
F8 C101 S3 O9 -55.3(7)
F7 C101 S3 O7 -51.5(7)
F9 C101 S3 O7 -174.0(7)
F8 C101 S3 O7 66.9(6)
F7 C101 S3 O8 63.9(7)
F9 C101 S3 O8 -58.6(7)
F8 C101 S3 O8 -177.7(6)
O81 S31 C201 F91 60.2(8)
O71 S31 C201 F91 -174.5(8)
O91 S31 C201 F91 -61.8(7)
O81 S31 C201 F81 -172.8(7)
O71 S31 C201 F81 -47.5(7)
O91 S31 C201 F81 65.2(7)
O81 S31 C201 F71 -59.6(7)
O71 S31 C201 F71 65.7(6)
O91 S31 C201 F71 178.4(5)
